data_1529000
loop_
_publ_author_name
'Will, G.'

_publ_section_title
;
 Zur Kristallstruktur von Er Fe O3
;
_journal_name_full Naturwissenschaften
_journal_page_first 609
_journal_page_last 610
_journal_volume 53
_journal_year 1966
_chemical_formula_sum 'Er Fe O3'
_space_group_IT_number 62
_symmetry_space_group_name_Hall '-P 2c 2ab'
_symmetry_space_group_name_H-M 'P b n m'
_cell_angle_alpha 90
_cell_angle_beta 90
_cell_angle_gamma 90
_cell_formula_units_Z 4
_cell_length_a 5.267
_cell_length_b 5.581
_cell_length_c 7.593
_cell_volume 223.197
_citation_journal_id_ASTM NATWAY
_cod_data_source_file Will_NATWAY_1966_288.cif
_cod_data_source_block Er1Fe1O3
_cod_original_cell_volume 223.1972
_cod_original_sg_symbol_Hall '-P 2ac 2n (z,x,y)'
_cod_original_formula_sum 'Er1 Fe1 O3'
_cod_database_code 1529000

loop_
_symmetry_equiv_pos_as_xyz
x,y,z
x+1/2,-y+1/2,-z
-x+1/2,y+1/2,-z+1/2
-x,-y,z+1/2
-x,-y,-z
-x-1/2,y-1/2,z
x-1/2,-y-1/2,z-1/2
x,y,-z-1/2

loop_
_atom_site_label
_atom_site_type_symbol
_atom_site_fract_x
_atom_site_fract_y
_atom_site_fract_z
_atom_site_occupancy
_atom_site_U_iso_or_equiv
O2 O-2 -0.315 0.314 0.052 1 0.0
Fe1 Fe+3 0.5 0 0 1 0.0
Er1 Er+3 -0.021 0.068 0.25 1 0.0
O1 O-2 0.062 0.479 0.25 1 0.0
